data_2238363
loop_
_publ_author_name
'Moreno-Fuquen, Rodolfo'
'Soto, Diana M.'
'Jaramillo-G\'omez, Luz M.'
'Ellena, Javier'
'Tenorio, Juan C.'

_publ_section_title
;
 2-[1'-(Benzyloxy)spiro[indane-1,2'-pyrrolidine]-5'-yl]acetonitrile
;
_journal_coeditor_code HG5325
_journal_issue 8
_journal_name_full 'Acta Crystallographica Section E'
_journal_page_first o1192
_journal_page_last o1193
_journal_paper_doi 10.1107/S1600536813017674
_journal_volume 69
_journal_year 2013
_chemical_formula_iupac 'C21 H22 N2 O'
_chemical_formula_moiety 'C21 H22 N2 O'
_chemical_formula_sum 'C21 H22 N2 O'
_chemical_formula_weight 318.41
_chemical_melting_point 372.0(10)
_chemical_name_systematic
;
2-[1'-(Benzyloxy)spiro[indane-1,2'-pyrrolidine]-5'-yl]acetonitrile
;
_space_group_IT_number 2
_symmetry_cell_setting triclinic
_symmetry_space_group_name_Hall '-P 1'
_symmetry_space_group_name_H-M 'P -1'
_atom_sites_solution_hydrogens geom
_atom_sites_solution_primary direct
_atom_sites_solution_secondary difmap
_audit_creation_method SHELXL-97
_cell_angle_alpha 98.826(2)
_cell_angle_beta 108.777(2)
_cell_angle_gamma 110.403(4)
_cell_formula_units_Z 2
_cell_length_a 9.1688(4)
_cell_length_b 10.0800(4)
_cell_length_c 11.4141(6)
_cell_measurement_reflns_used 5157
_cell_measurement_temperature 295
_cell_measurement_theta_max 25.682
_cell_measurement_theta_min 2.910
_cell_volume 893.17(8)
_computing_cell_refinement 'SCALEPACK (Otwinowski & Minor, 1997)'
_computing_data_collection 'COLLECT (Nonius, 2000)'
_computing_data_reduction 'DENZO and SCALEPACK (Otwinowski & Minor, 1997)'
_computing_molecular_graphics 'ORTEP-3 for Windows (Farrugia, 2012) and Mercury (Macrae <i>et al.</i>, 2006)'
_computing_publication_material 'WinGX (Farrugia, 2012)'
_computing_structure_refinement 'SHELXL97 (Sheldrick, 2008)'
_computing_structure_solution 'SHELXS97 (Sheldrick, 2008)'
_diffrn_ambient_temperature 295
_diffrn_measured_fraction_theta_full 0.986
_diffrn_measured_fraction_theta_max 0.986
_diffrn_measurement_device '95mm CCD camera on \k-goniostat'
_diffrn_measurement_device_type 'Nonius KappaCCD'
_diffrn_measurement_method 'CCD rotation images, thick slices'
_diffrn_radiation_monochromator graphite
_diffrn_radiation_source 'fine-focus sealed tube'
_diffrn_radiation_type MoK\a
_diffrn_radiation_wavelength 0.71073
_diffrn_reflns_av_R_equivalents 0.0629
_diffrn_reflns_av_sigmaI/netI 0.0648
_diffrn_reflns_limit_h_max 10
_diffrn_reflns_limit_h_min -11
_diffrn_reflns_limit_k_max 12
_diffrn_reflns_limit_k_min -12
_diffrn_reflns_limit_l_max 14
_diffrn_reflns_limit_l_min -14
_diffrn_reflns_number 6429
_diffrn_reflns_theta_full 26.38
_diffrn_reflns_theta_max 26.38
_diffrn_reflns_theta_min 3.04
_diffrn_standards_number 0
_exptl_absorpt_coefficient_mu 0.073
_exptl_absorpt_correction_type none
_exptl_crystal_colour white
_exptl_crystal_density_diffrn 1.184
_exptl_crystal_density_method 'not measured'
_exptl_crystal_description block
_exptl_crystal_F_000 340
_exptl_crystal_size_max 0.293
_exptl_crystal_size_mid 0.251
_exptl_crystal_size_min 0.153
_refine_diff_density_max 0.113
_refine_diff_density_min -0.127
_refine_ls_extinction_method none
_refine_ls_goodness_of_fit_ref 1.046
_refine_ls_hydrogen_treatment mixed
_refine_ls_matrix_type full
_refine_ls_number_parameters 249
_refine_ls_number_reflns 3617
_refine_ls_number_restraints 3
_refine_ls_restrained_S_all 1.046
_refine_ls_R_factor_all 0.0922
_refine_ls_R_factor_gt 0.0593
_refine_ls_shift/su_max 0.000
_refine_ls_shift/su_mean 0.000
_refine_ls_structure_factor_coef Fsqd
_refine_ls_weighting_details 'calc w=1/[\s^2^(Fo^2^)+(0.0894P)^2^+0.0489P] where P=(Fo^2^+2Fc^2^)/3'
_refine_ls_weighting_scheme calc
_refine_ls_wR_factor_gt 0.1661
_refine_ls_wR_factor_ref 0.1912
_reflns_number_gt 2307
_reflns_number_total 3617
_reflns_threshold_expression I>2\s(I)
_cod_data_source_file hg5325.cif
_cod_data_source_block I
_cod_original_cell_volume 893.17(7)
_cod_database_code 2238363
_cod_database_fobs_code 2238363

loop_
_symmetry_equiv_pos_as_xyz
'x, y, z'
'-x, -y, -z'

loop_
_atom_site_type_symbol
_atom_site_label
_atom_site_fract_x
_atom_site_fract_y
_atom_site_fract_z
_atom_site_U_iso_or_equiv
_atom_site_adp_type
_atom_site_calc_flag
_atom_site_refinement_flags
_atom_site_occupancy
_atom_site_symmetry_multiplicity
_atom_site_disorder_assembly
_atom_site_disorder_group
O O1 0.48268(14) 0.93003(12) 0.30050(11) 0.0770(4) Uani d . 1 1 . .
N N1 0.46487(19) 0.78319(16) 0.30577(14) 0.0779(4) Uani d . 1 1 . .
C C1 0.2926(2) 0.66924(19) 0.20916(18) 0.0789(5) Uani d . 1 1 . .
C C2 0.1560(2) 0.72661(18) 0.18692(19) 0.0784(5) Uani d . 1 1 . .
C C3 0.0707(3) 0.7469(2) 0.2642(2) 0.1021(7) Uani d . 1 1 . .
H H3 0.0910 0.7198 0.3401 0.123 Uiso calc R 1 1 . .
C C4 -0.0441(3) 0.8075(3) 0.2276(3) 0.1190(8) Uani d . 1 1 . .
H H4 -0.1011 0.8212 0.2794 0.143 Uiso calc R 1 1 . .
C C5 -0.0749(3) 0.8472(3) 0.1174(3) 0.1224(9) Uani d . 1 1 . .
H H5 -0.1503 0.8905 0.0955 0.147 Uiso calc R 1 1 . .
C C6 0.0039(3) 0.8241(3) 0.0373(2) 0.1114(8) Uani d . 1 1 . .
H H6 -0.0198 0.8491 -0.0396 0.134 Uiso calc R 1 1 . .
C C7 0.1202(2) 0.7625(2) 0.07324(19) 0.0878(5) Uani d U 1 1 . .
C C8 0.2196(3) 0.7262(3) 0.0030(2) 0.1071(7) Uani d U 1 1 . .
H H8A 0.3110 0.8155 0.0083 0.128 Uiso calc R 1 1 . .
H H8B 0.1470 0.6717 -0.0876 0.128 Uiso calc R 1 1 . .
C C9 0.2901(3) 0.6305(2) 0.07358(19) 0.0958(6) Uani d . 1 1 . .
H H9A 0.2181 0.5260 0.0281 0.115 Uiso calc R 1 1 . .
H H9B 0.4041 0.6519 0.0789 0.115 Uiso calc R 1 1 . .
C C10 0.2684(4) 0.5431(3) 0.2722(3) 0.1171(8) Uani d . 1 1 . .
H H10A 0.1538 0.5014 0.2686 0.141 Uiso calc R 1 1 . .
H H10B 0.2867 0.4648 0.2269 0.141 Uiso calc R 1 1 . .
C C11 0.3975(4) 0.6097(3) 0.4117(3) 0.1284(10) Uani d . 1 1 . .
H H11A 0.3433 0.5835 0.4703 0.154 Uiso calc R 1 1 . .
H H11B 0.4862 0.5751 0.4251 0.154 Uiso calc R 1 1 . .
C C12 0.4700(4) 0.7747(3) 0.4335(2) 0.1040(7) Uani d U 1 1 . .
C C15 0.6189(2) 0.9965(2) 0.2623(2) 0.0990(7) Uani d . 1 1 . .
H H15A 0.5962 0.9367 0.1778 0.119 Uiso calc R 1 1 . .
H H15B 0.7253 1.0050 0.3246 0.119 Uiso calc R 1 1 . .
C C16 0.6290(2) 1.1473(2) 0.2575(2) 0.0853(5) Uani d . 1 1 . .
C C17 0.4913(2) 1.1636(2) 0.1765(2) 0.1015(7) Uani d . 1 1 . .
H H17 0.3909 1.0799 0.1244 0.122 Uiso calc R 1 1 . .
C C18 0.5008(3) 1.3020(2) 0.1720(2) 0.1035(7) Uani d . 1 1 . .
H H18 0.4072 1.3108 0.1167 0.124 Uiso calc R 1 1 . .
C C19 0.6473(3) 1.4269(2) 0.2482(2) 0.0987(6) Uani d . 1 1 . .
H H19 0.6535 1.5203 0.2450 0.118 Uiso calc R 1 1 . .
C C20 0.7837(3) 1.4125(2) 0.3289(2) 0.0985(7) Uani d . 1 1 . .
H H20 0.8833 1.4968 0.3811 0.118 Uiso calc R 1 1 . .
C C21 0.7759(2) 1.2749(2) 0.3340(2) 0.0913(6) Uani d . 1 1 . .
H H21 0.8704 1.2674 0.3896 0.110 Uiso calc R 1 1 . .
N N2A 0.8984(16) 0.801(2) 0.4992(18) 0.115(3) Uani d P 0.44 1 A 1
C C13A 0.6184(11) 0.8347(10) 0.5469(9) 0.097(2) Uani d PU 0.44 1 A 1
H H131 0.5934 0.8012 0.6163 0.116 Uiso calc PR 0.44 1 A 1
H H132 0.6644 0.9421 0.5727 0.116 Uiso calc PR 0.44 1 A 1
C C14A 0.7383(11) 0.7889(10) 0.5243(10) 0.088(2) Uani d P 0.44 1 A 1
N N2B 0.8463(15) 0.7591(16) 0.5103(16) 0.131(3) Uani d P 0.56 1 A 2
C C13B 0.6718(10) 0.8878(9) 0.5325(7) 0.1077(18) Uani d PU 0.56 1 A 2
H H133 0.6979 0.9843 0.5184 0.129 Uiso calc PR 0.56 1 A 2
H H134 0.6827 0.9002 0.6214 0.129 Uiso calc PR 0.56 1 A 2
C C14B 0.7995(10) 0.8369(8) 0.5167(8) 0.0904(18) Uani d P 0.56 1 A 2
H H12 0.400(3) 0.821(2) 0.454(2) 0.109(6) Uiso d . 1 1 . .

loop_
_atom_site_aniso_label
_atom_site_aniso_U_11
_atom_site_aniso_U_22
_atom_site_aniso_U_33
_atom_site_aniso_U_12
_atom_site_aniso_U_13
_atom_site_aniso_U_23
O1 0.0734(7) 0.0694(7) 0.0904(8) 0.0416(6) 0.0252(6) 0.0203(6)
N1 0.0945(10) 0.0754(9) 0.0749(9) 0.0552(8) 0.0267(8) 0.0232(7)
C1 0.0921(12) 0.0670(10) 0.0862(12) 0.0423(9) 0.0369(10) 0.0232(8)
C2 0.0791(10) 0.0624(9) 0.0939(13) 0.0315(8) 0.0337(9) 0.0232(8)
C3 0.1121(15) 0.0891(13) 0.1370(18) 0.0530(12) 0.0723(14) 0.0453(13)
C4 0.1025(16) 0.1018(17) 0.175(3) 0.0558(14) 0.0705(17) 0.0389(17)
C5 0.0930(15) 0.1002(16) 0.161(3) 0.0525(13) 0.0300(16) 0.0244(17)
C6 0.1009(15) 0.0993(16) 0.1069(16) 0.0462(13) 0.0078(13) 0.0261(13)
C7 0.0812(11) 0.0782(11) 0.0837(12) 0.0311(9) 0.0157(9) 0.0162(9)
C8 0.1162(15) 0.1236(18) 0.0698(12) 0.0529(13) 0.0265(10) 0.0182(11)
C9 0.1021(13) 0.0907(13) 0.0840(13) 0.0428(11) 0.0335(11) 0.0031(10)
C10 0.157(2) 0.0902(15) 0.156(2) 0.0813(15) 0.084(2) 0.0627(15)
C11 0.203(3) 0.153(2) 0.135(2) 0.135(2) 0.107(2) 0.0954(19)
C12 0.1553(19) 0.1313(18) 0.0756(12) 0.1116(16) 0.0472(12) 0.0407(11)
C15 0.0703(11) 0.0884(14) 0.1379(18) 0.0410(10) 0.0376(11) 0.0254(12)
C16 0.0615(9) 0.0775(11) 0.1134(15) 0.0298(8) 0.0346(9) 0.0204(10)
C17 0.0653(10) 0.0742(12) 0.1411(18) 0.0269(9) 0.0232(11) 0.0170(11)
C18 0.0837(12) 0.0872(14) 0.1346(18) 0.0407(11) 0.0354(12) 0.0290(12)
C19 0.1060(15) 0.0746(12) 0.1174(16) 0.0322(11) 0.0545(14) 0.0286(11)
C20 0.0870(13) 0.0801(13) 0.1029(15) 0.0109(10) 0.0380(12) 0.0208(11)
C21 0.0659(10) 0.0980(14) 0.0982(14) 0.0245(10) 0.0316(10) 0.0269(11)
N2A 0.096(7) 0.119(8) 0.122(5) 0.060(6) 0.022(5) 0.029(5)
C13A 0.146(5) 0.111(6) 0.080(3) 0.097(4) 0.048(2) 0.041(3)
C14A 0.086(5) 0.081(5) 0.090(4) 0.042(4) 0.020(4) 0.024(4)
N2B 0.109(7) 0.124(8) 0.146(6) 0.070(6) 0.026(5) 0.011(5)
C13B 0.171(3) 0.120(5) 0.060(2) 0.103(3) 0.032(3) 0.031(3)
C14B 0.090(5) 0.080(4) 0.089(3) 0.046(3) 0.013(3) 0.017(3)

loop_
_atom_type_symbol
_atom_type_description
_atom_type_scat_dispersion_real
_atom_type_scat_dispersion_imag
_atom_type_scat_source
C C 0.0033 0.0016 'International Tables Vol C Tables 4.2.6.8 and 6.1.1.4'
H H 0.0000 0.0000 'International Tables Vol C Tables 4.2.6.8 and 6.1.1.4'
N N 0.0061 0.0033 'International Tables Vol C Tables 4.2.6.8 and 6.1.1.4'
O O 0.0106 0.0060 'International Tables Vol C Tables 4.2.6.8 and 6.1.1.4'

loop_
_geom_angle_atom_site_label_1
_geom_angle_atom_site_label_2
_geom_angle_atom_site_label_3
_geom_angle
C15 O1 N1 109.50(12)
O1 N1 C12 107.46(13)
O1 N1 C1 110.06(12)
C12 N1 C1 106.19(16)
N1 C1 C2 112.94(14)
N1 C1 C9 111.30(15)
C2 C1 C9 101.77(16)
N1 C1 C10 100.66(17)
C2 C1 C10 115.07(17)
C9 C1 C10 115.58(17)
C7 C2 C3 119.32(19)
C7 C2 C1 111.24(17)
C3 C2 C1 129.44(18)
C4 C3 C2 119.6(2)
C4 C3 H3 120.2
C2 C3 H3 120.2
C5 C4 C3 120.8(3)
C5 C4 H4 119.6
C3 C4 H4 119.6
C4 C5 C6 120.7(2)
C4 C5 H5 119.6
C6 C5 H5 119.6
C5 C6 C7 118.9(2)
C5 C6 H6 120.5
C7 C6 H6 120.5
C2 C7 C6 120.5(2)
C2 C7 C8 110.62(18)
C6 C7 C8 128.8(2)
C7 C8 C9 103.76(17)
C7 C8 H8A 111.0
C9 C8 H8A 111.0
C7 C8 H8B 111.0
C9 C8 H8B 111.0
H8A C8 H8B 109.0
C1 C9 C8 106.36(16)
C1 C9 H9A 110.5
C8 C9 H9A 110.5
C1 C9 H9B 110.5
C8 C9 H9B 110.5
H9A C9 H9B 108.6
C11 C10 C1 106.99(19)
C11 C10 H10A 110.3
C1 C10 H10A 110.3
C11 C10 H10B 110.3
C1 C10 H10B 110.3
H10A C10 H10B 108.6
C12 C11 C10 105.04(17)
C12 C11 H11A 110.7
C10 C11 H11A 110.7
C12 C11 H11B 110.7
C10 C11 H11B 110.7
H11A C11 H11B 108.8
C13A C12 N1 124.5(4)
C13A C12 C11 105.6(4)
N1 C12 C11 101.52(17)
N1 C12 C13B 103.0(3)
C11 C12 C13B 122.4(3)
C13A C12 H12 103.9(13)
N1 C12 H12 107.9(12)
C11 C12 H12 113.9(13)
C13B C12 H12 106.6(13)
O1 C15 C16 106.64(14)
O1 C15 H15A 110.4
C16 C15 H15A 110.4
O1 C15 H15B 110.4
C16 C15 H15B 110.4
H15A C15 H15B 108.6
C17 C16 C21 117.70(19)
C17 C16 C15 121.00(17)
C21 C16 C15 121.30(18)
C18 C17 C16 120.93(19)
C18 C17 H17 119.5
C16 C17 H17 119.5
C19 C18 C17 120.5(2)
C19 C18 H18 119.7
C17 C18 H18 119.7
C20 C19 C18 119.1(2)
C20 C19 H19 120.4
C18 C19 H19 120.4
C19 C20 C21 120.88(19)
C19 C20 H20 119.6
C21 C20 H20 119.6
C20 C21 C16 120.8(2)
C20 C21 H21 119.6
C16 C21 H21 119.6
C12 C13A C14A 109.0(8)
C12 C13A H131 109.9
C14A C13A H131 109.9
C12 C13A H132 109.9
C14A C13A H132 109.9
H131 C13A H132 108.3
C13A C14A N2A 158.1(9)
C14B C13B C12 115.0(6)
C14B C13B H133 108.5
C12 C13B H133 108.5
C14B C13B H134 108.5
C12 C13B H134 108.5
H133 C13B H134 107.5
N2B C14B C13B 152.4(10)

loop_
_geom_bond_atom_site_label_1
_geom_bond_atom_site_label_2
_geom_bond_distance
O1 C15 1.434(2)
O1 N1 1.4444(17)
N1 C12 1.460(3)
N1 C1 1.502(2)
C1 C2 1.520(2)
C1 C9 1.528(3)
C1 C10 1.540(3)
C2 C7 1.369(3)
C2 C3 1.390(3)
C3 C4 1.378(3)
C3 H3 0.9300
C4 C5 1.351(4)
C4 H4 0.9300
C5 C6 1.375(4)
C5 H5 0.9300
C6 C7 1.396(3)
C6 H6 0.9300
C7 C8 1.491(3)
C8 C9 1.529(3)
C8 H8A 0.9700
C8 H8B 0.9700
C9 H9A 0.9700
C9 H9B 0.9700
C10 C11 1.514(4)
C10 H10A 0.9700
C10 H10B 0.9700
C11 C12 1.505(4)
C11 H11A 0.9700
C11 H11B 0.9700
C12 C13A 1.395(9)
C12 C13B 1.670(8)
C12 H12 0.97(2)
C15 C16 1.501(3)
C15 H15A 0.9700
C15 H15B 0.9700
C16 C17 1.384(3)
C16 C21 1.387(3)
C17 C18 1.377(3)
C17 H17 0.9300
C18 C19 1.371(3)
C18 H18 0.9300
C19 C20 1.364(3)
C19 H19 0.9300
C20 C21 1.374(3)
C20 H20 0.9300
C21 H21 0.9300
N2A C14A 1.553(17)
C13A C14A 1.410(16)
C13A H131 0.9700
C13A H132 0.9700
N2B C14B 1.021(17)
C13B C14B 1.481(13)
C13B H133 0.9700
C13B H134 0.9700

loop_
_geom_hbond_atom_site_label_D
_geom_hbond_atom_site_label_H
_geom_hbond_atom_site_label_A
_geom_hbond_site_symmetry_A
_geom_hbond_distance_DH
_geom_hbond_distance_HA
_geom_hbond_distance_DA
_geom_hbond_angle_DHA
C21 H21 N2B 2_776 0.93 2.61 3.511(15) 164.4
C21 H21 N2A 2_776 0.93 2.48 3.390(18) 168.0
C13B H134 O1 2_676 0.97 2.87 3.389(9) 114.5

loop_
_geom_torsion_atom_site_label_1
_geom_torsion_atom_site_label_2
_geom_torsion_atom_site_label_3
_geom_torsion_atom_site_label_4
_geom_torsion
C15 O1 N1 C12 127.02(18)
C15 O1 N1 C1 -117.76(16)
O1 N1 C1 C2 -31.15(19)
C12 N1 C1 C2 84.87(17)
O1 N1 C1 C9 82.60(17)
C12 N1 C1 C9 -161.38(16)
O1 N1 C1 C10 -154.38(14)
C12 N1 C1 C10 -38.36(19)
N1 C1 C2 C7 102.02(18)
C9 C1 C2 C7 -17.40(19)
C10 C1 C2 C7 -143.16(19)
N1 C1 C2 C3 -77.2(2)
C9 C1 C2 C3 163.37(19)
C10 C1 C2 C3 37.6(3)
C7 C2 C3 C4 -2.2(3)
C1 C2 C3 C4 176.98(19)
C2 C3 C4 C5 0.1(4)
C3 C4 C5 C6 1.9(4)
C4 C5 C6 C7 -1.7(4)
C3 C2 C7 C6 2.4(3)
C1 C2 C7 C6 -176.96(17)
C3 C2 C7 C8 -177.52(18)
C1 C2 C7 C8 3.2(2)
C5 C6 C7 C2 -0.4(3)
C5 C6 C7 C8 179.4(2)
C2 C7 C8 C9 12.6(2)
C6 C7 C8 C9 -167.3(2)
N1 C1 C9 C8 -96.19(19)
C2 C1 C9 C8 24.4(2)
C10 C1 C9 C8 149.8(2)
C7 C8 C9 C1 -23.2(2)
N1 C1 C10 C11 16.2(2)
C2 C1 C10 C11 -105.6(2)
C9 C1 C10 C11 136.2(2)
C1 C10 C11 C12 10.2(3)
O1 N1 C12 C13A -78.5(5)
C1 N1 C12 C13A 163.7(5)
O1 N1 C12 C11 163.27(17)
C1 N1 C12 C11 45.5(2)
O1 N1 C12 C13B -69.3(3)
C1 N1 C12 C13B 173.0(3)
C10 C11 C12 C13A -164.3(5)
C10 C11 C12 N1 -33.3(2)
C10 C11 C12 C13B -146.9(4)
N1 O1 C15 C16 179.41(14)
O1 C15 C16 C17 -59.3(3)
O1 C15 C16 C21 120.56(19)
C21 C16 C17 C18 0.3(3)
C15 C16 C17 C18 -179.8(2)
C16 C17 C18 C19 -0.3(4)
C17 C18 C19 C20 0.0(4)
C18 C19 C20 C21 0.2(3)
C19 C20 C21 C16 -0.1(3)
C17 C16 C21 C20 -0.2(3)
C15 C16 C21 C20 -179.98(18)
N1 C12 C13A C14A -49.7(7)
C11 C12 C13A C14A 66.6(6)
C13B C12 C13A C14A -73.4(17)
C12 C13A C14A N2A 105(3)
C13A C12 C13B C14B 93.7(19)
N1 C12 C13B C14B -66.5(5)
C11 C12 C13B C14B 46.4(6)
C12 C13B C14B N2B -51(3)
